data_5000111
loop_
_publ_author_name
'Shieh, H.-S.'
'Hoard, L. G.'
'Nordman, C. E.'

_publ_section_title
;
 The structure of cholesterol
;
_journal_issue 8
_journal_name_full 'Acta Crystallographica Section B'
_journal_page_first 1538
_journal_page_last 1543
_journal_paper_doi 10.1107/S0567740881006523
_journal_volume 37
_journal_year 1981
_chemical_formula_sum 'C27 H46 O'
_space_group_IT_number 1
_symmetry_cell_setting triclinic
_symmetry_Int_Tables_number 1
_symmetry_space_group_name_Hall 'P 1'
_symmetry_space_group_name_H-M 'P 1'
_cell_angle_alpha 94.64(4)
_cell_angle_beta 90.67(4)
_cell_angle_gamma 96.32(4)
_cell_formula_units_Z 8
_cell_length_a 14.172(7)
_cell_length_b 34.209(18)
_cell_length_c 10.481(5)
_cod_original_formula_sum 'C27 H46 O1'
_cod_database_code 5000111

loop_
_symmetry_equiv_pos_site_id
_symmetry_equiv_pos_as_xyz
1 x,y,z

loop_
_atom_site_label
_atom_site_type_symbol
_atom_site_fract_x
_atom_site_fract_y
_atom_site_fract_z
O1 O 0.36270 0.42090 0.54210
C1 C 0.50220 0.33920 0.41850
C2 C 0.47770 0.38070 0.44730
C3 C 0.38670 0.38100 0.51340
C4 C 0.38940 0.36020 0.63820
C5 C 0.41710 0.31880 0.61000
C6 C 0.36490 0.28850 0.65200
C7 C 0.38920 0.24660 0.63970
C8 C 0.49290 0.24410 0.60170
C9 C 0.51790 0.27160 0.49490
C10 C 0.50690 0.31550 0.53820
C11 C 0.61300 0.26530 0.43260
C12 C 0.62620 0.22190 0.39590
C13 C 0.60820 0.19620 0.50870
C14 C 0.50760 0.20180 0.55540
C15 C 0.48280 0.16970 0.64580
C16 C 0.53660 0.13510 0.58650
C17 C 0.59310 0.15100 0.47450
C18 C 0.68430 0.20810 0.61120
C19 C 0.59220 0.33370 0.62790
C20 C 0.68230 0.12770 0.45010
C21 C 0.74370 0.14530 0.34860
C22 C 0.64930 0.08400 0.41260
C23 C 0.72930 0.05840 0.39540
C24 C 0.68840 0.01460 0.36110
C25 C 0.75190 -0.01450 0.29630
C26 C 0.82850 -0.01100 0.38570
C27 C 0.69210 -0.05710 0.25680
O2 O 0.63580 0.54500 0.58430
C28 C 0.70980 0.44520 0.48580
C29 C 0.66090 0.48270 0.47610
C30 C 0.68140 0.50980 0.59910
C31 C 0.78650 0.51980 0.62180
C32 C 0.83800 0.48340 0.62630
C33 C 0.89700 0.47870 0.72180
C34 C 0.95440 0.44440 0.72890
C35 C 0.95300 0.41860 0.60360
C36 C 0.85200 0.41280 0.54610
C37 C 0.81910 0.45220 0.51290
C38 C 0.84160 0.38080 0.43300
C39 C 0.87630 0.34170 0.46070
C40 C 0.97910 0.34730 0.51060
C41 C 0.98330 0.37780 0.62800
C42 C 1.08300 0.37680 0.69010
C43 C 1.09960 0.33260 0.66370
C44 C 1.01590 0.31190 0.57010
C45 C 1.04540 0.36170 0.40250
C46 C 0.87040 0.46810 0.39450
C47 C 1.04630 0.27800 0.48730
C48 C 0.96660 0.25680 0.39730
C49 C 1.09130 0.24710 0.56070
C50 C 1.02660 0.22790 0.65530
C51 C 1.07130 0.19440 0.71770
C52 C 1.08460 0.15900 0.63230
C53 C 0.99460 0.13910 0.57910
C54 C 1.13420 0.12890 0.70220
O3 O 0.33280 0.41380 0.06030
C55 C 0.24530 0.31670 0.18940
C56 C 0.24230 0.35820 0.14820
C57 C 0.33600 0.37460 0.09720
C58 C 0.35910 0.34890 -0.01990
C59 C 0.36350 0.30640 0.01570
C60 C 0.43940 0.28860 -0.01530
C61 C 0.45100 0.24690 0.01420
C62 C 0.36040 0.22380 0.05320
C63 C 0.30600 0.25020 0.14390
C64 C 0.27890 0.28710 0.08160
C65 C 0.22250 0.22650 0.20610
C66 C 0.24860 0.19040 0.26910
C67 C 0.29810 0.16320 0.17170
C68 C 0.38410 0.18800 0.12030
C69 C 0.43980 0.15780 0.04570
C70 C 0.42510 0.12100 0.12260
C71 C 0.34670 0.12940 0.22620
C72 C 0.22560 0.14520 0.06020
C73 C 0.19840 0.27660 -0.02280
C74 C 0.28960 0.09140 0.26320
C75 C 0.21340 0.10010 0.36140
C76 C 0.35850 0.06310 0.30710
C77 C 0.30920 0.02200 0.32130
C78 C 0.39050 -0.00710 0.35710
C79 C 0.34670 -0.04190 0.39890
C80 C 0.32210 -0.06910 0.26840
C81 C 0.42540 -0.06170 0.45370
O4 O 0.62960 0.55120 0.08380
C82 C 0.60970 0.44030 0.09750
C83 C 0.57520 0.48090 0.07540
C84 C 0.65740 0.51270 0.10400
C85 C 0.74230 0.50410 0.01900
C86 C 0.77180 0.46430 0.03270
C87 C 0.86120 0.45880 0.05580
C88 C 0.90100 0.42090 0.06150
C89 C 0.82850 0.38550 0.00920
C90 C 0.73030 0.39220 0.06170
C91 C 0.69260 0.42960 0.01560
C92 C 0.65900 0.35450 0.03510
C93 C 0.69570 0.31600 0.07220
C94 C 0.78860 0.30940 0.00610
C95 C 0.85590 0.34660 0.04870
C96 C 0.95700 0.33550 0.00970
C97 C 0.94910 0.29070 0.02650
C98 C 0.84210 0.27700 0.05410
C99 C 0.77670 0.30470 -0.14180
C100 C 0.66080 0.42360 -0.12880
C101 C 0.81590 0.23330 -0.00110
C102 C 0.71070 0.22000 0.01740
C103 C 0.87940 0.20690 0.06390
C104 C 0.86330 0.16300 0.01870
C105 C 0.93480 0.14030 0.08810
C106 C 0.91100 0.09500 0.06920
C107 C 0.92220 0.08180 -0.06510
C108 C 0.97620 0.07570 0.16140
O5 O 0.64230 0.57990 0.83180
C109 C 0.49180 0.66040 0.75600
C110 C 0.52050 0.61820 0.76470
C111 C 0.61770 0.61950 0.82610
C112 C 0.61830 0.64100 0.96150
C113 C 0.58850 0.68140 0.96640
C114 C 0.64160 0.71220 1.01150
C115 C 0.61830 0.75400 1.02020
C116 C 0.51220 0.75660 0.98630
C117 C 0.48610 0.72820 0.86610
C118 C 0.49480 0.68500 0.88970
C119 C 0.38750 0.73520 0.81230
C120 C 0.37350 0.77760 0.79270
C121 C 0.39610 0.80420 0.91760
C122 C 0.49910 0.79880 0.95900
C123 C 0.52510 0.83120 1.06870
C124 C 0.47320 0.86740 1.02520
C125 C 0.40860 0.84950 0.90320
C126 C 0.32110 0.79470 1.01730
C127 C 0.41320 0.66680 0.96990
C128 C 0.32230 0.87230 0.89360
C129 C 0.25900 0.85510 0.77720
C130 C 0.35800 0.91620 0.87490
C131 C 0.28220 0.94380 0.86660
C132 C 0.31940 0.98530 0.85360
C133 C 0.25370 1.02030 0.81380
C134 C 0.17120 1.01180 0.90130
C135 C 0.33250 1.05560 0.76910
O6 O 0.36690 0.44850 0.81830
C136 C 0.30290 0.55020 0.77930
C137 C 0.35210 0.51260 0.75180
C138 C 0.32340 0.48400 0.84960
C139 C 0.21740 0.47560 0.85720
C140 C 0.16740 0.51210 0.87700
C141 C 0.10180 0.51550 0.96590
C142 C 0.04630 0.54970 0.98790
C143 C 0.05290 0.57750 0.88060
C144 C 0.15820 0.58320 0.83720
C145 C 0.19280 0.54400 0.78450
C146 C 0.17240 0.61600 0.74160
C147 C 0.13440 0.65510 0.79150
C148 C 0.02940 0.64780 0.82610
C149 C 0.02020 0.61720 0.92490
C150 C -0.08150 0.61830 0.97440
C151 C -0.09640 0.66210 0.96990
C152 C -0.01160 0.68320 0.90450
C153 C -0.03250 0.63540 0.70590
C154 C 0.15040 0.52940 0.65010
C155 C -0.03680 0.71900 0.83590
C156 C 0.00470 0.74000 0.77060
C157 C -0.08510 0.74780 0.92490
C158 C -0.02610 0.76620 1.03670
C159 C -0.07080 0.79780 1.12050
C160 C -0.08180 0.83510 1.05650
C161 C 0.01010 0.85570 1.02620
C162 C -0.13210 0.86370 1.14510
O7 O 0.64570 0.58320 0.34910
C163 C 0.74750 0.67990 0.52580
C164 C 0.74530 0.63750 0.46800
C165 C 0.64870 0.62260 0.40900
C166 C 0.62540 0.64940 0.30600
C167 C 0.62440 0.69150 0.36280
C168 C 0.55110 0.71140 0.34560
C169 C 0.54070 0.75310 0.39470
C170 C 0.63530 0.77530 0.44590
C171 C 0.68990 0.74720 0.52130
C172 C 0.71340 0.71020 0.43880
C173 C 0.77720 0.77020 0.59600
C174 C 0.75520 0.80770 0.67650
C175 C 0.70780 0.83520 0.59440
C176 C 0.61850 0.81040 0.53360
C177 C 0.56140 0.84110 0.47900
C178 C 0.58120 0.87820 0.57560
C179 C 0.65900 0.86880 0.66900
C180 C 0.77350 0.85130 0.49580
C181 C 0.78980 0.72000 0.34000
C182 C 0.72330 0.90610 0.72310
C183 C 0.79630 0.89810 0.82050
C184 C 0.66240 0.93520 0.78500
C185 C 0.70930 0.97740 0.82460
C186 C 0.62700 1.00700 0.87190
C187 C 0.66520 1.04460 0.90870
C188 C 0.69330 1.06510 0.78410
C189 C 0.58780 1.06320 0.97970
O8 O 0.33800 0.45250 0.30890
C190 C 0.36810 0.56310 0.39290
C191 C 0.39650 0.52130 0.35440
C192 C 0.31310 0.49070 0.35170
C193 C 0.23420 0.50020 0.26000
C194 C 0.20760 0.54160 0.29500
C195 C 0.11630 0.54690 0.31440
C196 C 0.08220 0.58700 0.34280
C197 C 0.15570 0.62070 0.31470
C198 C 0.25390 0.61320 0.36850
C199 C 0.28860 0.57500 0.30430
C200 C 0.32810 0.64950 0.36590
C201 C 0.29390 0.68810 0.41830
C202 C 0.20210 0.69590 0.35280
C203 C 0.12950 0.65970 0.37100
C204 C 0.03320 0.67370 0.33400
C205 C 0.04350 0.71760 0.37860
C206 C 0.15100 0.72970 0.41800
C207 C 0.21700 0.70200 0.21070
C208 C 0.32600 0.58050 0.17070
C209 C 0.18070 0.77320 0.38680
C210 C 0.28670 0.78550 0.41450
C211 C 0.11960 0.79990 0.46840
C212 C 0.13310 0.84350 0.44380
C213 C 0.06730 0.86700 0.52740
C214 C 0.08420 0.91220 0.52230
C215 C 0.07390 0.92630 0.39420
C216 C 0.02870 0.93290 0.62520

loop_
_atom_type_symbol
_atom_type_radius_bond
C 0.68
O 0.68
